data_4340742
loop_
_publ_author_name
'Kramer, Wesley W.'
'Cameron, Lindsay A.'
'Zarkesh, Ryan A.'
'Ziller, Joseph W.'
'Heyduk, Alan F.'

_publ_section_title
;
 Donor-Acceptor Ligand-to-Ligand Charge-Transfer Coordination Complexes of
 Nickel(II).
;
_journal_issue 16
_journal_name_full 'Inorganic chemistry'
_journal_page_first 8825
_journal_page_last 8837
_journal_paper_doi 10.1021/ic5017214
_journal_volume 53
_journal_year 2014
_chemical_formula_sum 'C29 H29 Cl7 N2 Ni O2'
_chemical_formula_weight 744.40
_chemical_name_systematic
; 
 ? 
;
_space_group_IT_number 14
_symmetry_cell_setting monoclinic
_symmetry_space_group_name_Hall '-P 2yn'
_symmetry_space_group_name_H-M 'P 1 21/n 1'
_atom_sites_solution_hydrogens geom
_atom_sites_solution_primary direct
_atom_sites_solution_secondary difmap
_audit_creation_method SHELXL-97
_cell_angle_alpha 90.00
_cell_angle_beta 98.9900(10)
_cell_angle_gamma 90.00
_cell_formula_units_Z 4
_cell_length_a 11.2584(5)
_cell_length_b 24.1938(11)
_cell_length_c 11.7558(5)
_cell_measurement_reflns_used 9050
_cell_measurement_temperature 93(2)
_cell_measurement_theta_max 28.73
_cell_measurement_theta_min 2.43
_cell_volume 3162.8(2)
_computing_cell_refinement 'Bruker SMART APEX2/SAINT'
_computing_data_collection 'Bruker SMART APEX2'
_computing_data_reduction 'Bruker SAINT'
_computing_molecular_graphics 'Bruker SHELXTL'
_computing_publication_material 'Bruker SHELXTL'
_computing_structure_refinement 'SHELXL-97 (Sheldrick, 2008)'
_computing_structure_solution 'SHELXS-97 (Sheldrick, 2008)'
_diffrn_ambient_temperature 93(2)
_diffrn_measured_fraction_theta_full 0.948
_diffrn_measured_fraction_theta_max 0.948
_diffrn_measurement_device_type 'Bruker SMART APEX II CCD'
_diffrn_measurement_method 'phi and omega'
_diffrn_radiation_monochromator graphite
_diffrn_radiation_source 'fine-focus sealed tube'
_diffrn_radiation_type MoK\a
_diffrn_radiation_wavelength 0.71073
_diffrn_reflns_av_R_equivalents 0.0189
_diffrn_reflns_av_sigmaI/netI 0.0154
_diffrn_reflns_limit_h_max 15
_diffrn_reflns_limit_h_min -15
_diffrn_reflns_limit_k_max 32
_diffrn_reflns_limit_k_min -32
_diffrn_reflns_limit_l_max 15
_diffrn_reflns_limit_l_min -15
_diffrn_reflns_number 37758
_diffrn_reflns_theta_full 28.83
_diffrn_reflns_theta_max 28.83
_diffrn_reflns_theta_min 1.95
_exptl_absorpt_coefficient_mu 1.236
_exptl_absorpt_correction_T_max 0.7982
_exptl_absorpt_correction_T_min 0.6217
_exptl_absorpt_correction_type multi-scan
_exptl_absorpt_process_details 'Bruker SADABS'
_exptl_crystal_colour red
_exptl_crystal_density_diffrn 1.563
_exptl_crystal_density_meas ?
_exptl_crystal_density_method 'not measured'
_exptl_crystal_description irregular
_exptl_crystal_F_000 1520
_exptl_crystal_size_max 0.43
_exptl_crystal_size_mid 0.22
_exptl_crystal_size_min 0.19
_refine_diff_density_max 0.580
_refine_diff_density_min -0.493
_refine_diff_density_rms 0.053
_refine_ls_extinction_method none
_refine_ls_goodness_of_fit_ref 1.039
_refine_ls_hydrogen_treatment constr
_refine_ls_matrix_type full
_refine_ls_number_parameters 378
_refine_ls_number_reflns 7853
_refine_ls_number_restraints 0
_refine_ls_restrained_S_all 1.039
_refine_ls_R_factor_all 0.0286
_refine_ls_R_factor_gt 0.0240
_refine_ls_shift/su_max 0.001
_refine_ls_shift/su_mean 0.000
_refine_ls_structure_factor_coef Fsqd
_refine_ls_weighting_details 'calc w=1/[\s^2^(Fo^2^)+(0.0303P)^2^+1.6035P] where P=(Fo^2^+2Fc^2^)/3'
_refine_ls_weighting_scheme calc
_refine_ls_wR_factor_gt 0.0604
_refine_ls_wR_factor_ref 0.0628
_reflns_number_gt 7012
_reflns_number_total 7853
_reflns_threshold_expression >2sigma(I)
_cod_data_source_file ic5017214_si_002.cif
_cod_data_source_block afh258_2a
_cod_depositor_comments
;
The following automatic conversions were performed:

'_symmetry_cell_setting' value 'Monoclinic' changed to 'monoclinic'
according to
/usr/data/users/saulius/crontab/automatic-downloads/rss-feeds/ACS/lib/dictionaries/cif_core.dic
dictionary named 'cif_core.dic' version 2.4.2 from 2011-04-26.

Automatic conversion script
Id: cif_fix_values 2281 2013-09-26 08:29:07Z andrius 

 Adding full bibliography for 4340739--4340747.cif.

The following automatic conversions were performed:

'_exptl_crystal_density_meas' value 'none' was changed to '?' - the
value is perceived as not measured.

Automatic conversion script
Id: cif_fix_values 3008 2015-01-20 13:52:24Z robertas 
;
_cod_original_cell_volume 3162.7(2)
_cod_original_sg_symbol_H-M P2(1)/n
_cod_database_code 4340742

loop_
_symmetry_equiv_pos_as_xyz
'x, y, z'
'-x+1/2, y+1/2, -z+1/2'
'-x, -y, -z'
'x-1/2, -y-1/2, z-1/2'

loop_
_atom_site_label
_atom_site_type_symbol
_atom_site_fract_x
_atom_site_fract_y
_atom_site_fract_z
_atom_site_U_iso_or_equiv
_atom_site_adp_type
_atom_site_occupancy
_atom_site_symmetry_multiplicity
_atom_site_calc_flag
_atom_site_refinement_flags
Ni1 Ni 0.060256(15) 0.172718(7) 0.140209(15) 0.01484(5) Uani 1 1 d .
Cl1 Cl -0.21943(3) 0.320140(13) 0.03159(3) 0.02329(8) Uani 1 1 d .
Cl2 Cl -0.48651(3) 0.274150(15) -0.00893(3) 0.02531(8) Uani 1 1 d .
Cl3 Cl -0.52933(3) 0.146919(15) 0.02140(3) 0.02276(7) Uani 1 1 d .
Cl4 Cl -0.31188(3) 0.070353(13) 0.11899(3) 0.02036(7) Uani 1 1 d .
Cl5 Cl -0.54921(4) 0.052560(18) -0.42028(3) 0.03313(9) Uani 1 1 d .
Cl6 Cl -0.70713(4) 0.06537(2) -0.25199(4) 0.04568(12) Uani 1 1 d .
Cl7 Cl -0.45578(4) 0.040565(17) -0.17864(4) 0.03749(10) Uani 1 1 d .
O1 O -0.07357(8) 0.12898(4) 0.13629(8) 0.01773(19) Uani 1 1 d .
O2 O -0.03743(8) 0.23157(4) 0.09268(8) 0.01786(19) Uani 1 1 d .
N1 N 0.16696(10) 0.11762(5) 0.20349(9) 0.0159(2) Uani 1 1 d .
N2 N 0.20003(10) 0.21559(5) 0.15041(10) 0.0157(2) Uani 1 1 d .
C1 C -0.17188(12) 0.15930(5) 0.10483(11) 0.0159(2) Uani 1 1 d .
C2 C -0.15173(12) 0.21591(5) 0.08287(11) 0.0159(2) Uani 1 1 d .
C3 C -0.24904(12) 0.25111(5) 0.05384(11) 0.0170(3) Uani 1 1 d .
C4 C -0.36704(12) 0.23064(6) 0.03800(12) 0.0182(3) Uani 1 1 d .
C5 C -0.38624(12) 0.17466(6) 0.05473(12) 0.0173(3) Uani 1 1 d .
C6 C -0.28884(12) 0.13925(5) 0.09123(11) 0.0161(2) Uani 1 1 d .
C7 C 0.27499(12) 0.13486(5) 0.24099(11) 0.0163(2) Uani 1 1 d .
C8 C 0.37631(12) 0.09989(6) 0.29791(12) 0.0204(3) Uani 1 1 d .
H8A H 0.3447 0.0646 0.3212 0.031 Uiso 1 1 calc R
H8B H 0.4181 0.1191 0.3660 0.031 Uiso 1 1 calc R
H8C H 0.4327 0.0930 0.2439 0.031 Uiso 1 1 calc R
C9 C 0.41036(12) 0.22214(6) 0.25427(12) 0.0197(3) Uani 1 1 d .
H9A H 0.4124 0.2577 0.2146 0.030 Uiso 1 1 calc R
H9B H 0.4769 0.1989 0.2377 0.030 Uiso 1 1 calc R
H9C H 0.4184 0.2284 0.3375 0.030 Uiso 1 1 calc R
C10 C 0.29381(12) 0.19387(5) 0.21323(11) 0.0164(2) Uani 1 1 d .
C11 C 0.13366(12) 0.06000(5) 0.20833(12) 0.0169(3) Uani 1 1 d .
C12 C 0.15052(12) 0.02646(6) 0.11595(12) 0.0196(3) Uani 1 1 d .
C13 C 0.11265(13) -0.02851(6) 0.11663(13) 0.0230(3) Uani 1 1 d .
H13A H 0.1235 -0.0520 0.0543 0.028 Uiso 1 1 calc R
C14 C 0.05951(13) -0.04960(6) 0.20644(14) 0.0236(3) Uani 1 1 d .
C15 C 0.04326(13) -0.01448(6) 0.29651(13) 0.0239(3) Uani 1 1 d .
H15A H 0.0064 -0.0286 0.3579 0.029 Uiso 1 1 calc R
C16 C 0.07927(13) 0.04076(6) 0.29974(12) 0.0209(3) Uani 1 1 d .
C17 C 0.20668(14) 0.04845(6) 0.01684(13) 0.0254(3) Uani 1 1 d .
H17A H 0.1768 0.0859 -0.0023 0.038 Uiso 1 1 calc R
H17B H 0.1855 0.0243 -0.0503 0.038 Uiso 1 1 calc R
H17C H 0.2943 0.0494 0.0386 0.038 Uiso 1 1 calc R
C18 C 0.01831(14) -0.10916(6) 0.20550(16) 0.0311(4) Uani 1 1 d .
H18A H 0.0424 -0.1283 0.1393 0.047 Uiso 1 1 calc R
H18B H -0.0694 -0.1104 0.1998 0.047 Uiso 1 1 calc R
H18C H 0.0552 -0.1274 0.2768 0.047 Uiso 1 1 calc R
C19 C 0.06024(16) 0.07810(7) 0.39728(14) 0.0323(4) Uani 1 1 d .
H19A H 0.0201 0.1121 0.3663 0.049 Uiso 1 1 calc R
H19B H 0.1382 0.0874 0.4429 0.049 Uiso 1 1 calc R
H19C H 0.0101 0.0593 0.4463 0.049 Uiso 1 1 calc R
C20 C 0.20363(11) 0.26947(5) 0.09822(12) 0.0162(2) Uani 1 1 d .
C21 C 0.20143(12) 0.31714(6) 0.16419(12) 0.0185(3) Uani 1 1 d .
C22 C 0.21033(13) 0.36808(6) 0.11045(12) 0.0207(3) Uani 1 1 d .
H22A H 0.2111 0.4009 0.1548 0.025 Uiso 1 1 calc R
C23 C 0.21809(12) 0.37210(6) -0.00635(13) 0.0210(3) Uani 1 1 d .
C24 C 0.21388(12) 0.32361(6) -0.07038(12) 0.0202(3) Uani 1 1 d .
H24A H 0.2172 0.3259 -0.1505 0.024 Uiso 1 1 calc R
C25 C 0.20497(11) 0.27173(6) -0.02081(12) 0.0176(3) Uani 1 1 d .
C26 C 0.18654(14) 0.31427(6) 0.28895(12) 0.0245(3) Uani 1 1 d .
H26A H 0.1801 0.3518 0.3189 0.037 Uiso 1 1 calc R
H26B H 0.2564 0.2957 0.3329 0.037 Uiso 1 1 calc R
H26C H 0.1134 0.2935 0.2963 0.037 Uiso 1 1 calc R
C27 C 0.22745(15) 0.42778(6) -0.06230(14) 0.0291(3) Uani 1 1 d .
H27A H 0.2584 0.4550 -0.0034 0.044 Uiso 1 1 calc R
H27B H 0.1478 0.4393 -0.1008 0.044 Uiso 1 1 calc R
H27C H 0.2823 0.4252 -0.1191 0.044 Uiso 1 1 calc R
C28 C 0.19613(14) 0.22061(6) -0.09429(13) 0.0238(3) Uani 1 1 d .
H28A H 0.1997 0.2309 -0.1743 0.036 Uiso 1 1 calc R
H28B H 0.1198 0.2018 -0.0902 0.036 Uiso 1 1 calc R
H28C H 0.2631 0.1958 -0.0663 0.036 Uiso 1 1 calc R
C29 C -0.56023(14) 0.07538(6) -0.28041(13) 0.0256(3) Uani 1 1 d .
H29A H -0.5417 0.1158 -0.2754 0.031 Uiso 1 1 calc R

loop_
_atom_site_aniso_label
_atom_site_aniso_U_11
_atom_site_aniso_U_22
_atom_site_aniso_U_33
_atom_site_aniso_U_23
_atom_site_aniso_U_13
_atom_site_aniso_U_12
Ni1 0.01138(8) 0.01365(8) 0.01886(9) 0.00202(6) 0.00042(6) -0.00070(6)
Cl1 0.01987(16) 0.01569(15) 0.03414(19) 0.00454(13) 0.00369(13) 0.00097(12)
Cl2 0.01496(15) 0.02448(17) 0.03623(19) 0.00583(14) 0.00318(13) 0.00473(12)
Cl3 0.01252(14) 0.02538(17) 0.03021(18) -0.00110(13) 0.00284(12) -0.00246(12)
Cl4 0.01881(15) 0.01670(15) 0.02561(17) 0.00203(12) 0.00364(12) -0.00368(11)
Cl5 0.0417(2) 0.0370(2) 0.02201(18) -0.00400(15) 0.00900(16) -0.00666(17)
Cl6 0.0400(2) 0.0535(3) 0.0491(3) 0.0160(2) 0.0243(2) 0.0082(2)
Cl7 0.0497(3) 0.0291(2) 0.0300(2) 0.00280(15) -0.00527(18) 0.00733(18)
O1 0.0129(4) 0.0153(4) 0.0243(5) 0.0025(4) 0.0005(4) -0.0005(3)
O2 0.0120(4) 0.0161(4) 0.0249(5) 0.0033(4) 0.0010(4) -0.0008(3)
N1 0.0165(5) 0.0147(5) 0.0163(5) 0.0013(4) 0.0023(4) -0.0004(4)
N2 0.0144(5) 0.0150(5) 0.0176(5) 0.0011(4) 0.0020(4) -0.0007(4)
C1 0.0144(6) 0.0174(6) 0.0158(6) 0.0004(5) 0.0024(5) 0.0001(5)
C2 0.0143(6) 0.0180(6) 0.0154(6) 0.0001(5) 0.0024(5) -0.0009(5)
C3 0.0181(6) 0.0148(6) 0.0183(6) 0.0012(5) 0.0031(5) -0.0006(5)
C4 0.0142(6) 0.0209(7) 0.0196(6) 0.0012(5) 0.0033(5) 0.0027(5)
C5 0.0112(6) 0.0221(7) 0.0190(6) -0.0009(5) 0.0034(5) -0.0021(5)
C6 0.0174(6) 0.0149(6) 0.0161(6) 0.0007(5) 0.0033(5) -0.0021(5)
C7 0.0158(6) 0.0173(6) 0.0157(6) 0.0008(5) 0.0020(5) 0.0008(5)
C8 0.0170(6) 0.0192(6) 0.0235(7) 0.0035(5) -0.0014(5) 0.0015(5)
C9 0.0143(6) 0.0192(6) 0.0245(7) 0.0011(5) -0.0003(5) -0.0024(5)
C10 0.0155(6) 0.0171(6) 0.0168(6) 0.0000(5) 0.0027(5) -0.0008(5)
C11 0.0142(6) 0.0144(6) 0.0206(6) 0.0025(5) -0.0017(5) -0.0005(5)
C12 0.0159(6) 0.0187(6) 0.0234(7) 0.0016(5) 0.0008(5) 0.0026(5)
C13 0.0209(7) 0.0168(7) 0.0304(8) -0.0025(5) 0.0011(6) 0.0019(5)
C14 0.0169(7) 0.0170(6) 0.0344(8) 0.0050(6) -0.0038(6) -0.0005(5)
C15 0.0221(7) 0.0235(7) 0.0250(7) 0.0074(6) -0.0001(6) -0.0055(6)
C16 0.0207(7) 0.0214(7) 0.0193(7) 0.0023(5) -0.0006(5) -0.0039(5)
C17 0.0299(8) 0.0220(7) 0.0258(7) -0.0019(6) 0.0085(6) 0.0004(6)
C18 0.0238(8) 0.0178(7) 0.0493(10) 0.0037(7) -0.0016(7) -0.0023(6)
C19 0.0430(10) 0.0330(9) 0.0232(8) -0.0044(6) 0.0120(7) -0.0151(7)
C20 0.0116(6) 0.0160(6) 0.0205(6) 0.0034(5) 0.0005(5) -0.0014(4)
C21 0.0166(6) 0.0188(6) 0.0193(6) 0.0020(5) 0.0008(5) -0.0006(5)
C22 0.0203(7) 0.0164(6) 0.0242(7) 0.0007(5) -0.0007(5) -0.0013(5)
C23 0.0169(6) 0.0200(7) 0.0248(7) 0.0066(5) -0.0005(5) -0.0023(5)
C24 0.0160(6) 0.0260(7) 0.0180(6) 0.0049(5) 0.0004(5) -0.0006(5)
C25 0.0121(6) 0.0210(6) 0.0190(6) 0.0015(5) -0.0001(5) 0.0001(5)
C26 0.0317(8) 0.0213(7) 0.0208(7) 0.0005(5) 0.0054(6) 0.0011(6)
C27 0.0315(8) 0.0233(7) 0.0306(8) 0.0100(6) -0.0004(6) -0.0052(6)
C28 0.0250(7) 0.0238(7) 0.0214(7) -0.0010(5) 0.0002(6) 0.0027(6)
C29 0.0320(8) 0.0235(7) 0.0219(7) 0.0014(6) 0.0065(6) 0.0026(6)

loop_
_atom_type_symbol
_atom_type_description
_atom_type_scat_dispersion_real
_atom_type_scat_dispersion_imag
_atom_type_scat_source
C C 0.0033 0.0016 'International Tables Vol C Tables 4.2.6.8 and 6.1.1.4'
H H 0.0000 0.0000 'International Tables Vol C Tables 4.2.6.8 and 6.1.1.4'
N N 0.0061 0.0033 'International Tables Vol C Tables 4.2.6.8 and 6.1.1.4'
O O 0.0106 0.0060 'International Tables Vol C Tables 4.2.6.8 and 6.1.1.4'
Cl Cl 0.1484 0.1585 'International Tables Vol C Tables 4.2.6.8 and 6.1.1.4'
Ni Ni 0.3393 1.1124 'International Tables Vol C Tables 4.2.6.8 and 6.1.1.4'

loop_
_geom_angle_atom_site_label_1
_geom_angle_atom_site_label_2
_geom_angle_atom_site_label_3
_geom_angle
O2 Ni1 O1 89.38(4)
O2 Ni1 N1 173.39(5)
O1 Ni1 N1 94.17(4)
O2 Ni1 N2 92.72(4)
O1 Ni1 N2 177.33(5)
N1 Ni1 N2 83.58(5)
C1 O1 Ni1 109.44(8)
C2 O2 Ni1 109.38(8)
C7 N1 C11 122.13(11)
C7 N1 Ni1 114.61(9)
C11 N1 Ni1 123.25(9)
C10 N2 C20 122.12(11)
C10 N2 Ni1 114.33(9)
C20 N2 Ni1 123.49(9)
O1 C1 C6 124.86(12)
O1 C1 C2 115.65(11)
C6 C1 C2 119.48(12)
O2 C2 C3 124.26(12)
O2 C2 C1 116.08(11)
C3 C2 C1 119.66(12)
C2 C3 C4 120.72(12)
C2 C3 Cl1 117.78(10)
C4 C3 Cl1 121.43(10)
C5 C4 C3 119.35(12)
C5 C4 Cl2 120.52(10)
C3 C4 Cl2 120.04(11)
C4 C5 C6 120.41(12)
C4 C5 Cl3 120.32(10)
C6 C5 Cl3 119.12(10)
C1 C6 C5 120.19(12)
C1 C6 Cl4 118.91(10)
C5 C6 Cl4 120.90(10)
N1 C7 C10 113.12(11)
N1 C7 C8 125.52(12)
C10 C7 C8 121.17(12)
C7 C8 H8A 109.5
C7 C8 H8B 109.5
H8A C8 H8B 109.5
C7 C8 H8C 109.5
H8A C8 H8C 109.5
H8B C8 H8C 109.5
C10 C9 H9A 109.5
C10 C9 H9B 109.5
H9A C9 H9B 109.5
C10 C9 H9C 109.5
H9A C9 H9C 109.5
H9B C9 H9C 109.5
N2 C10 C7 112.42(11)
N2 C10 C9 126.39(12)
C7 C10 C9 121.18(12)
C12 C11 C16 122.37(13)
C12 C11 N1 117.58(12)
C16 C11 N1 119.91(12)
C11 C12 C13 118.13(13)
C11 C12 C17 121.48(12)
C13 C12 C17 120.39(13)
C14 C13 C12 121.46(14)
C14 C13 H13A 119.3
C12 C13 H13A 119.3
C13 C14 C15 118.52(13)
C13 C14 C18 120.80(14)
C15 C14 C18 120.68(14)
C14 C15 C16 122.22(14)
C14 C15 H15A 118.9
C16 C15 H15A 118.9
C15 C16 C11 117.29(13)
C15 C16 C19 121.44(13)
C11 C16 C19 121.26(13)
C12 C17 H17A 109.5
C12 C17 H17B 109.5
H17A C17 H17B 109.5
C12 C17 H17C 109.5
H17A C17 H17C 109.5
H17B C17 H17C 109.5
C14 C18 H18A 109.5
C14 C18 H18B 109.5
H18A C18 H18B 109.5
C14 C18 H18C 109.5
H18A C18 H18C 109.5
H18B C18 H18C 109.5
C16 C19 H19A 109.5
C16 C19 H19B 109.5
H19A C19 H19B 109.5
C16 C19 H19C 109.5
H19A C19 H19C 109.5
H19B C19 H19C 109.5
C21 C20 C25 121.82(12)
C21 C20 N2 120.47(12)
C25 C20 N2 117.67(12)
C20 C21 C22 118.07(13)
C20 C21 C26 121.30(12)
C22 C21 C26 120.61(13)
C23 C22 C21 121.87(13)
C23 C22 H22A 119.1
C21 C22 H22A 119.1
C24 C23 C22 118.20(13)
C24 C23 C27 121.04(13)
C22 C23 C27 120.74(14)
C23 C24 C25 122.13(13)
C23 C24 H24A 118.9
C25 C24 H24A 118.9
C24 C25 C20 117.70(13)
C24 C25 C28 120.21(12)
C20 C25 C28 122.09(12)
C21 C26 H26A 109.5
C21 C26 H26B 109.5
H26A C26 H26B 109.5
C21 C26 H26C 109.5
H26A C26 H26C 109.5
H26B C26 H26C 109.5
C23 C27 H27A 109.5
C23 C27 H27B 109.5
H27A C27 H27B 109.5
C23 C27 H27C 109.5
H27A C27 H27C 109.5
H27B C27 H27C 109.5
C25 C28 H28A 109.5
C25 C28 H28B 109.5
H28A C28 H28B 109.5
C25 C28 H28C 109.5
H28A C28 H28C 109.5
H28B C28 H28C 109.5
Cl6 C29 Cl7 110.78(8)
Cl6 C29 Cl5 109.95(9)
Cl7 C29 Cl5 110.43(8)
Cl6 C29 H29A 108.5
Cl7 C29 H29A 108.5
Cl5 C29 H29A 108.5

loop_
_geom_bond_atom_site_label_1
_geom_bond_atom_site_label_2
_geom_bond_distance
Ni1 O2 1.8322(9)
Ni1 O1 1.8358(9)
Ni1 N1 1.8694(11)
Ni1 N2 1.8728(11)
Cl1 C3 1.7308(13)
Cl2 C4 1.7291(14)
Cl3 C5 1.7327(13)
Cl4 C6 1.7259(13)
Cl5 C29 1.7572(15)
Cl6 C29 1.7545(16)
Cl7 C29 1.7562(16)
O1 C1 1.3313(16)
O2 C2 1.3291(15)
N1 C7 1.2961(17)
N1 C11 1.4470(16)
N2 C10 1.3010(17)
N2 C20 1.4440(16)
C1 C6 1.3889(18)
C1 C2 1.4184(18)
C2 C3 1.3875(18)
C3 C4 1.4028(18)
C4 C5 1.3903(19)
C5 C6 1.4048(18)
C7 C10 1.4871(18)
C7 C8 1.4920(18)
C8 H8A 0.9800
C8 H8B 0.9800
C8 H8C 0.9800
C9 C10 1.4914(18)
C9 H9A 0.9800
C9 H9B 0.9800
C9 H9C 0.9800
C11 C12 1.3922(19)
C11 C16 1.3971(19)
C12 C13 1.3971(19)
C12 C17 1.507(2)
C13 C14 1.389(2)
C13 H13A 0.9500
C14 C15 1.392(2)
C14 C18 1.513(2)
C15 C16 1.395(2)
C15 H15A 0.9500
C16 C19 1.501(2)
C17 H17A 0.9800
C17 H17B 0.9800
C17 H17C 0.9800
C18 H18A 0.9800
C18 H18B 0.9800
C18 H18C 0.9800
C19 H19A 0.9800
C19 H19B 0.9800
C19 H19C 0.9800
C20 C21 1.3923(19)
C20 C25 1.4027(19)
C21 C22 1.3956(19)
C21 C26 1.5036(19)
C22 C23 1.393(2)
C22 H22A 0.9500
C23 C24 1.391(2)
C23 C27 1.5099(19)
C24 C25 1.3941(19)
C24 H24A 0.9500
C25 C28 1.5028(19)
C26 H26A 0.9800
C26 H26B 0.9800
C26 H26C 0.9800
C27 H27A 0.9800
C27 H27B 0.9800
C27 H27C 0.9800
C28 H28A 0.9800
C28 H28B 0.9800
C28 H28C 0.9800
C29 H29A 1.0000

loop_
_geom_torsion_atom_site_label_1
_geom_torsion_atom_site_label_2
_geom_torsion_atom_site_label_3
_geom_torsion_atom_site_label_4
_geom_torsion
O2 Ni1 O1 C1 -1.12(9)
N1 Ni1 O1 C1 173.30(9)
N2 Ni1 O1 C1 140.7(10)
O1 Ni1 O2 C2 2.20(9)
N1 Ni1 O2 C2 -120.4(4)
N2 Ni1 O2 C2 -176.15(9)
O2 Ni1 N1 C7 -45.5(4)
O1 Ni1 N1 C7 -167.87(10)
N2 Ni1 N1 C7 10.69(10)
O2 Ni1 N1 C11 135.9(4)
O1 Ni1 N1 C11 13.52(11)
N2 Ni1 N1 C11 -167.92(11)
O2 Ni1 N2 C10 161.39(10)
O1 Ni1 N2 C10 19.6(11)
N1 Ni1 N2 C10 -13.11(10)
O2 Ni1 N2 C20 -15.70(11)
O1 Ni1 N2 C20 -157.5(10)
N1 Ni1 N2 C20 169.80(11)
Ni1 O1 C1 C6 178.93(11)
Ni1 O1 C1 C2 -0.17(14)
Ni1 O2 C2 C3 176.81(11)
Ni1 O2 C2 C1 -2.81(14)
O1 C1 C2 O2 2.06(17)
C6 C1 C2 O2 -177.09(12)
O1 C1 C2 C3 -177.57(12)
C6 C1 C2 C3 3.28(19)
O2 C2 C3 C4 175.87(12)
C1 C2 C3 C4 -4.5(2)
O2 C2 C3 Cl1 -1.25(18)
C1 C2 C3 Cl1 178.35(10)
C2 C3 C4 C5 1.7(2)
Cl1 C3 C4 C5 178.75(11)
C2 C3 C4 Cl2 -175.01(10)
Cl1 C3 C4 Cl2 2.00(17)
C3 C4 C5 C6 2.3(2)
Cl2 C4 C5 C6 179.05(10)
C3 C4 C5 Cl3 -173.26(10)
Cl2 C4 C5 Cl3 3.48(17)
O1 C1 C6 C5 -178.34(12)
C2 C1 C6 C5 0.73(19)
O1 C1 C6 Cl4 1.25(19)
C2 C1 C6 Cl4 -179.68(10)
C4 C5 C6 C1 -3.5(2)
Cl3 C5 C6 C1 172.08(10)
C4 C5 C6 Cl4 176.87(10)
Cl3 C5 C6 Cl4 -7.50(16)
C11 N1 C7 C10 172.09(11)
Ni1 N1 C7 C10 -6.54(14)
C11 N1 C7 C8 -3.0(2)
Ni1 N1 C7 C8 178.34(11)
C20 N2 C10 C7 -170.23(11)
Ni1 N2 C10 C7 12.64(14)
C20 N2 C10 C9 8.8(2)
Ni1 N2 C10 C9 -168.29(11)
N1 C7 C10 N2 -4.02(17)
C8 C7 C10 N2 171.34(12)
N1 C7 C10 C9 176.85(12)
C8 C7 C10 C9 -7.79(19)
C7 N1 C11 C12 -87.83(16)
Ni1 N1 C11 C12 90.68(13)
C7 N1 C11 C16 96.35(16)
Ni1 N1 C11 C16 -85.14(14)
C16 C11 C12 C13 -0.9(2)
N1 C11 C12 C13 -176.57(12)
C16 C11 C12 C17 178.49(13)
N1 C11 C12 C17 2.78(19)
C11 C12 C13 C14 0.0(2)
C17 C12 C13 C14 -179.33(13)
C12 C13 C14 C15 0.6(2)
C12 C13 C14 C18 179.63(13)
C13 C14 C15 C16 -0.5(2)
C18 C14 C15 C16 -179.48(14)
C14 C15 C16 C11 -0.3(2)
C14 C15 C16 C19 179.60(15)
C12 C11 C16 C15 1.0(2)
N1 C11 C16 C15 176.60(12)
C12 C11 C16 C19 -178.91(14)
N1 C11 C16 C19 -3.3(2)
C10 N2 C20 C21 -76.71(17)
Ni1 N2 C20 C21 100.16(13)
C10 N2 C20 C25 105.53(15)
Ni1 N2 C20 C25 -77.60(14)
C25 C20 C21 C22 -5.1(2)
N2 C20 C21 C22 177.28(12)
C25 C20 C21 C26 173.30(13)
N2 C20 C21 C26 -4.4(2)
C20 C21 C22 C23 1.7(2)
C26 C21 C22 C23 -176.71(13)
C21 C22 C23 C24 1.5(2)
C21 C22 C23 C27 179.91(13)
C22 C23 C24 C25 -1.5(2)
C27 C23 C24 C25 -179.86(13)
C23 C24 C25 C20 -1.7(2)
C23 C24 C25 C28 177.75(13)
C21 C20 C25 C24 5.09(19)
N2 C20 C25 C24 -177.19(11)
C21 C20 C25 C28 -174.39(13)
N2 C20 C25 C28 3.34(19)
